data_4342102
loop_
_publ_author_name
'Nourmahnad, Anahita'
'Smith, Matthew D.'
'Zeller, Matthias'
'Ferrence, Gregory M.'
'Schrier, Joshua'
'Norquist, Alexander J.'

_publ_section_title
;
 Role of noncovalent interactions in vanadium tellurite chain
 connectivities.
;
_journal_issue 2
_journal_name_full 'Inorganic chemistry'
_journal_page_first 694
_journal_page_last 703
_journal_paper_doi 10.1021/ic502753e
_journal_volume 54
_journal_year 2015
_chemical_formula_moiety 'C6 H19 N3 O11 Te2 V2'
_chemical_formula_sum 'C6 H19 N3 O11 Te2 V2'
_chemical_formula_weight 666.31
_space_group_IT_number 15
_symmetry_cell_setting monoclinic
_symmetry_space_group_name_Hall '-C 2yc'
_symmetry_space_group_name_H-M 'C 1 2/c 1'
_atom_sites_solution_hydrogens geom
_atom_sites_solution_primary direct
_cell_angle_alpha 90
_cell_angle_beta 107.141(16)
_cell_angle_gamma 90
_cell_formula_units_Z 4
_cell_length_a 25.42(3)
_cell_length_b 5.759(8)
_cell_length_c 12.008(16)
_cell_measurement_reflns_used 4586
_cell_measurement_temperature 100
_cell_measurement_theta_max 30.9087
_cell_measurement_theta_min 3.3541
_cell_volume 1680(4)
_computing_cell_refinement Apex2
_computing_data_collection 'Apex2 v2009.7-0 (Bruker, 2009)'
_computing_data_reduction Apex2
_computing_molecular_graphics 'CAMERON (Watkin et al., 1996)'
_computing_publication_material 'CRYSTALS (Betteridge et al., 2003)'
_computing_structure_refinement 'CRYSTALS (Betteridge et al., 2003)'
_computing_structure_solution 'SIR92 (Altomare et al., 1993)'
_diffrn_ambient_temperature 100
_diffrn_measured_fraction_theta_full 0.995
_diffrn_measured_fraction_theta_max 0.940
_diffrn_measurement_device 'Bruker AXS Smart Apex CCD'
_diffrn_measurement_device_type Area
_diffrn_measurement_method \w
_diffrn_radiation_monochromator graphite
_diffrn_radiation_type 'Mo K\a'
_diffrn_radiation_wavelength 0.71073
_diffrn_reflns_av_R_equivalents 0.000
_diffrn_reflns_limit_h_max 34
_diffrn_reflns_limit_h_min -35
_diffrn_reflns_limit_k_max 8
_diffrn_reflns_limit_k_min 0
_diffrn_reflns_limit_l_max 17
_diffrn_reflns_limit_l_min 0
_diffrn_reflns_number 2558
_diffrn_reflns_theta_full 28.368
_diffrn_reflns_theta_max 31.174
_diffrn_reflns_theta_min 3.354
_diffrn_standards_number 0
_exptl_absorpt_coefficient_mu 4.575
_exptl_absorpt_correction_T_max 0.746244
_exptl_absorpt_correction_T_min 0.474279
_exptl_absorpt_correction_type multi-scan
_exptl_absorpt_process_details 'Apex2  v2009.7-0 (Bruker, 2009)'
_exptl_crystal_colour colorless
_exptl_crystal_density_diffrn 2.634
_exptl_crystal_density_method 'not measured'
_exptl_crystal_description prism
_exptl_crystal_F_000 1256
_exptl_crystal_size_max 0.370
_exptl_crystal_size_mid 0.160
_exptl_crystal_size_min 0.110
_refine_diff_density_max 1.81
_refine_diff_density_min -1.30
_refine_ls_extinction_coef 3.6(18)
_refine_ls_extinction_method 'Larson (1970), Equation 22'
_refine_ls_goodness_of_fit_ref 1.0296
_refine_ls_hydrogen_treatment none
_refine_ls_matrix_type full
_refine_ls_number_parameters 137
_refine_ls_number_reflns 2233
_refine_ls_number_restraints 0
_refine_ls_R_factor_all 0.0522
_refine_ls_R_factor_gt 0.0430
_refine_ls_shift/su_max 0.0008248
_refine_ls_shift/su_mean 0.0705087
_refine_ls_structure_factor_coef Fsqd
_refine_ls_weighting_details
;
 Method= Modified Sheldrick 
 w=1/[\s^2^(F^2^) + ( 0.00P)^2^ +98.61P] 
 ,where P=(max(Fo^2^,0) + 2Fc^2^)/3 
;
_refine_ls_weighting_scheme calc
_refine_ls_wR_factor_all 0.1093
_refine_ls_wR_factor_gt 0.0987
_refine_ls_wR_factor_ref 0.0973
_reflns_limit_h_max 34
_reflns_limit_h_min -35
_reflns_limit_k_max 8
_reflns_limit_k_min 0
_reflns_limit_l_max 17
_reflns_limit_l_min 0
_reflns_number_gt 2317
_reflns_number_total 2558
_reflns_threshold_expression I>2.0\s(I)
_oxford_diffrn_Wilson_B_factor 0.89
_oxford_diffrn_Wilson_scale 25.02
_oxford_refine_ls_r_factor_ref 0.0414
_oxford_refine_ls_scale 0.2047(2)
_oxford_reflns_number_all 2553
_oxford_reflns_threshold_expression_ref I>3.0\s(I)
_cod_data_source_file ic502753e_si_002.cif
_cod_data_source_block '[C~6~H~17~N~3~][V~2~Te~2~O~10~].H~2~O_Cmp-1'
_cod_depositor_comments
;
The following automatic conversions were performed:

'_symmetry_cell_setting' value 'Monoclinic' changed to 'monoclinic'
according to
/home/saulius/struct/COD-crude-data--automatic-downloads/rss-feeds/ACS/lib/dictionaries/cif_core.dic
dictionary named 'cif_core.dic' version 2.4.2 from 2011-04-26.

Automatic conversion script
Id: cif_fix_values 2935 2014-11-11 08:27:57Z andrius 

 Adding full bibliography for 4342102--4342103.cif.
;
_cod_original_sg_symbol_H-M 'C 1 2/c 1 '
_cod_database_code 4342102

loop_
_symmetry_equiv_pos_as_xyz
x,y,z
-x,-y,-z
x+1/2,y+1/2,z
-x+1/2,-y+1/2,-z
-x,y,-z+1/2
x,-y,z+1/2
-x+1/2,y+1/2,-z+1/2
x+1/2,-y+1/2,z+1/2

loop_
_atom_site_label
_atom_site_type_symbol
_atom_site_fract_x
_atom_site_fract_y
_atom_site_fract_z
_atom_site_U_iso_or_equiv
_atom_site_occupancy
_atom_site_adp_type
V1 V 0.66218(4) 0.60572(18) 0.55385(9) 0.0143 1.0000 Uani
Te1 Te 0.744521(16) 0.12114(6) 0.61411(3) 0.0109 1.0000 Uani
O1 O 0.5971(2) 0.6265(11) 0.5447(7) 0.0392 1.0000 Uani
O2 O 0.6673(2) 0.6006(9) 0.4191(4) 0.0257 1.0000 Uani
O3 O 0.68735(19) 0.3298(7) 0.6289(4) 0.0153 1.0000 Uani
O4 O 0.6963(2) -0.1458(8) 0.6342(4) 0.0184 1.0000 Uani
O5 O 0.71929(19) 0.0810(8) 0.4503(4) 0.0146 1.0000 Uani
O6 O 0.5170(7) -0.334(5) 0.072(2) 0.1210 0.5000 Uani
N1 N 0.4959(5) 0.008(2) 0.2112(10) 0.0208 0.5000 Uani
N2 N 0.6110(4) -0.054(2) 0.2516(11) 0.0786 1.0000 Uani
C1 C 0.5237(7) -0.118(3) 0.1404(13) 0.0276 0.5000 Uani
C2 C 0.5772(7) -0.211(3) 0.2127(17) 0.0339 0.5000 Uani
C3 C 0.5920(6) 0.132(2) 0.308(2) 0.1152 1.0000 Uani
C4 C 0.5311(7) 0.209(3) 0.265(2) 0.0525 0.5000 Uani
C5 C 0.5591(7) 0.094(3) 0.3567(12) 0.0226 0.5000 Uani
H1 H 0.4839 -0.3244 0.0085 0.1305 0.5000 Uiso
H2 H 0.5474 -0.3446 0.0377 0.1305 0.5000 Uiso
H3 H 0.5021 -0.2495 0.1053 0.0339 0.5000 Uiso
H4 H 0.5280 -0.0199 0.0786 0.0339 0.5000 Uiso
H5 H 0.5664 -0.2779 0.2761 0.0382 0.5000 Uiso
H6 H 0.5931 -0.3288 0.1780 0.0382 0.5000 Uiso
H7 H 0.6425 -0.1217 0.3061 0.0953 1.0000 Uiso
H8 H 0.6217 0.0066 0.1876 0.0953 1.0000 Uiso
H9 H 0.5996 0.0873 0.3880 0.1412 0.5000 Uiso
H10 H 0.6136 0.2633 0.3031 0.1412 0.5000 Uiso
H11 H 0.5249 0.3421 0.3079 0.0752 0.5000 Uiso
H12 H 0.5198 0.2466 0.1844 0.0752 0.5000 Uiso
H13 H 0.5556 0.2376 0.3939 0.0281 0.5000 Uiso
H14 H 0.5765 -0.0162 0.4153 0.0281 0.5000 Uiso
H15 H 0.5827 -0.1679 0.2249 0.0966 0.5000 Uiso
H16 H 0.6234 0.1992 0.3598 0.1339 0.5000 Uiso
H17 H 0.5760 0.2423 0.2463 0.1339 0.5000 Uiso

loop_
_atom_site_aniso_label
_atom_site_aniso_U_11
_atom_site_aniso_U_22
_atom_site_aniso_U_33
_atom_site_aniso_U_23
_atom_site_aniso_U_13
_atom_site_aniso_U_12
V1 0.0137(5) 0.0093(4) 0.0201(5) 0.0012(4) 0.0054(4) 0.0004(4)
Te1 0.01478(19) 0.00849(18) 0.00998(18) 0.00073(12) 0.00451(12) -0.00002(14)
O1 0.018(3) 0.024(3) 0.079(5) 0.013(3) 0.020(3) 0.004(2)
O2 0.037(3) 0.015(2) 0.021(2) 0.0004(18) 0.002(2) 0.000(2)
O3 0.018(2) 0.0106(19) 0.020(2) 0.0001(16) 0.0108(18) 0.0000(16)
O4 0.027(2) 0.0102(19) 0.021(2) -0.0016(17) 0.0127(19) -0.0042(18)
O5 0.020(2) 0.0121(19) 0.0121(19) -0.0012(15) 0.0051(16) -0.0046(16)
O6 0.036(9) 0.14(2) 0.16(2) -0.106(19) -0.017(11) 0.025(12)
N1 0.011(5) 0.025(6) 0.022(5) -0.005(4) -0.002(5) 0.005(4)
N2 0.030(4) 0.116(10) 0.104(8) 0.087(8) 0.041(5) 0.043(5)
C1 0.032(8) 0.028(7) 0.029(7) -0.009(6) 0.018(6) 0.001(7)
C2 0.033(9) 0.031(8) 0.051(10) -0.009(7) 0.032(8) 0.005(7)
C3 0.041(7) 0.030(6) 0.22(2) -0.007(9) -0.055(10) -0.002(5)
C4 0.023(8) 0.026(8) 0.087(16) -0.027(9) -0.017(9) 0.002(7)
C5 0.028(7) 0.019(6) 0.018(6) -0.004(5) 0.003(5) 0.001(6)

loop_
_atom_type_symbol
_atom_type_scat_dispersion_real
_atom_type_scat_dispersion_imag
_atom_type_scat_Cromer_Mann_a1
_atom_type_scat_Cromer_Mann_b1
_atom_type_scat_Cromer_Mann_a2
_atom_type_scat_Cromer_Mann_b2
_atom_type_scat_Cromer_Mann_a3
_atom_type_scat_Cromer_Mann_b3
_atom_type_scat_Cromer_Mann_a4
_atom_type_scat_Cromer_Mann_b4
_atom_type_scat_Cromer_Mann_c
_atom_type_scat_source
C 0.0033 0.0016 2.3100 20.8439 1.0200 10.2075 1.5886 0.5687 0.8650 51.6512 0.2156 'International Tables Vol C 4.2.6.8 and 6.1.1.4'
N 0.0061 0.0033 12.2126 0.0057 3.1322 9.8933 2.0125 28.9975 1.1663 0.5826 -11.5290 'International Tables Vol C 4.2.6.8 and 6.1.1.4'
H 0.0000 0.0000 0.4930 10.5109 0.3229 26.1257 0.1402 3.1424 0.0408 57.7998 0.0030 'International Tables Vol C 4.2.6.8 and 6.1.1.4'
V 0.3005 0.5294 10.2971 6.8657 7.3511 0.4385 2.0703 26.8938 2.0571 102.4780 1.2199 'International Tables Vol C 4.2.6.8 and 6.1.1.4'
Te -0.5308 1.6751 19.9644 4.8174 19.0138 0.4209 6.1449 28.5284 2.5239 70.8403 4.3520 'International Tables Vol C 4.2.6.8 and 6.1.1.4'
O 0.0106 0.0060 3.0485 13.2771 2.2868 5.7011 1.5463 0.3239 0.8670 32.9089 0.2508 'International Tables Vol C 4.2.6.8 and 6.1.1.4'

loop_
_geom_angle_atom_site_label_1
_geom_angle_site_symmetry_1
_geom_angle_atom_site_label_2
_geom_angle_atom_site_label_3
_geom_angle_site_symmetry_3
_geom_angle
_geom_angle_publ_flag
O4 1_565 V1 Te1 1_565 21.85(15) yes
O4 1_565 V1 Te1 . 111.46(19) yes
Te1 1_565 V1 Te1 . 110.31(10) yes
O4 1_565 V1 O1 . 107.3(3) yes
Te1 1_565 V1 O1 . 118.3(3) yes
Te1 . V1 O1 . 128.1(2) yes
O4 1_565 V1 O2 . 111.9(3) yes
Te1 1_565 V1 O2 . 90.1(2) yes
Te1 . V1 O2 . 88.5(2) yes
O1 . V1 O2 . 107.8(3) yes
O4 1_565 V1 O3 . 112.3(2) yes
Te1 1_565 V1 O3 . 121.14(17) yes
Te1 . V1 O3 . 25.26(14) yes
O1 . V1 O3 . 107.2(3) yes
O2 . V1 O3 . 110.2(2) yes
O5 4_656 Te1 O2 4_656 82.3(2) yes
O2 4_656 Te1 V1 . 146.21(11) yes
O5 4_656 Te1 V1 1_545 149.14(12) yes
O2 4_656 Te1 V1 1_545 92.26(12) yes
O5 4_656 Te1 O3 . 87.20(19) yes
O2 4_656 Te1 O3 . 169.45(17) yes
O5 4_656 Te1 O4 . 165.45(18) yes
O2 4_656 Te1 O4 . 102.50(19) yes
O5 4_656 Te1 O5 . 77.2(2) yes
O2 4_656 Te1 O5 . 80.3(2) yes
O3 . Te1 O4 . 87.9(2) yes
O3 . Te1 O5 . 97.9(2) yes
O4 . Te1 O5 . 89.97(19) yes
Te1 4_656 O2 V1 . 117.2(3) yes
V1 . O3 Te1 . 130.7(2) yes
Te1 . O4 V1 1_545 138.8(3) yes
Te1 4_656 O5 Te1 . 102.8(2) yes
C1 . O6 H1 . 109.0 no
C1 . O6 H2 . 108.2 no
H1 . O6 H2 . 106.4 no
H1 . O6 H3 . 85.8 no
H2 . O6 H3 . 143.5 no
C5 5_655 N1 N1 5_655 117.8(19) yes
C4 5_655 N1 N1 5_655 76.6(14) yes
C5 5_655 N1 C1 . 112.9(11) yes
C4 5_655 N1 C1 . 151.2(15) yes
N1 5_655 N1 C1 . 127.3(16) yes
C5 5_655 N1 C4 . 109.3(12) yes
C1 . N1 C4 . 108.1(14) yes
C2 . N2 C3 . 115.7(10) yes
C2 . N2 H7 . 107.9 no
C3 . N2 H7 . 108.4 no
C2 . N2 H8 . 107.2 no
C3 . N2 H8 . 108.9 no
H7 . N2 H8 . 108.6 no
C3 . N2 H15 . 110.3 no
H7 . N2 H15 . 110.2 no
H8 . N2 H15 . 110.3 no
O6 . C1 N1 . 139.0(17) yes
O6 . C1 C2 . 87.5(13) yes
N1 . C1 C2 . 111.1(13) yes
N1 . C1 H3 . 109.9 no
C2 . C1 H3 . 106.3 no
O6 . C1 H4 . 95.1 no
N1 . C1 H4 . 109.9 no
C2 . C1 H4 . 111.8 no
H3 . C1 H4 . 107.8 no
C1 . C2 N2 . 111.8(15) yes
C1 . C2 H5 . 100.4 no
N2 . C2 H5 . 108.7 no
C1 . C2 H6 . 116.0 no
N2 . C2 H6 . 110.5 no
H5 . C2 H6 . 108.8 no
N2 . C3 C4 . 120.5(13) yes
N2 . C3 C5 . 119.4(13) yes
N2 . C3 H9 . 106.2 no
C4 . C3 H9 . 107.1 no
N2 . C3 H10 . 106.9 no
C4 . C3 H10 . 107.1 no
C5 . C3 H10 . 133.2 no
H9 . C3 H10 . 108.6 no
N2 . C3 H16 . 106.6 no
C4 . C3 H16 . 132.2 no
C5 . C3 H16 . 109.3 no
N2 . C3 H17 . 105.1 no
C5 . C3 H17 . 107.5 no
H9 . C3 H17 . 148.6 no
H16 . C3 H17 . 108.5 no
C3 . C4 C4 5_655 162.3(15) yes
C3 . C4 N1 . 109.7(13) yes
C3 . C4 N1 5_655 101.4(14) yes
N1 . C4 N1 5_655 35.7(10) yes
C3 . C4 C5 . 47.9(12) yes
C4 5_655 C4 C5 . 118(3) yes
N1 . C4 C5 . 94.9(15) yes
C3 . C4 H11 . 111.2 no
C4 5_655 C4 H11 . 78.6 no
N1 . C4 H11 . 132.7 no
N1 5_655 C4 H11 . 112.2 no
C5 . C4 H11 . 95.1 no
C3 . C4 H12 . 112.0 no
C4 5_655 C4 H12 . 77.0 no
N1 . C4 H12 . 76.8 no
N1 5_655 C4 H12 . 111.9 no
C5 . C4 H12 . 154.7 no
C4 5_655 C4 H17 . 154.9 no
N1 . C4 H17 . 120.6 no
N1 5_655 C4 H17 . 133.7 no
C5 . C4 H17 . 86.1 no
H11 . C4 H12 . 108.1 no
H11 . C4 H17 . 106.1 no
H12 . C4 H17 . 78.2 no
N1 5_655 C5 C4 . 60.7(11) yes
N1 5_655 C5 C3 . 118.7(14) yes
C4 . C5 C3 . 77.0(15) yes
N1 5_655 C5 H9 . 154.8 no
C4 . C5 H9 . 126.3 no
C3 . C5 H9 . 51.9 no
N1 5_655 C5 H13 . 110.1 no
C4 . C5 H13 . 81.7 no
C3 . C5 H13 . 104.8 no
H9 . C5 H13 . 95.0 no
N1 5_655 C5 H14 . 109.9 no
C4 . C5 H14 . 168.6 no
C3 . C5 H14 . 104.3 no
H9 . C5 H14 . 59.1 no
H13 . C5 H14 . 108.6 no
C1 . H3 O6 . 114.2 no
C5 . H9 C3 . 74.2 no
C3 . H10 H16 . 66.3 no
H10 . H16 C3 . 67.0 no
C3 . H17 C4 . 87.7 no

loop_
_geom_bond_atom_site_label_1
_geom_bond_atom_site_label_2
_geom_bond_site_symmetry_2
_geom_bond_distance
_geom_bond_publ_flag
V1 O4 1_565 1.799(5) yes
V1 Te1 1_565 3.581(4) yes
V1 Te1 . 3.435(4) yes
V1 O1 . 1.630(6) yes
V1 O2 . 1.661(6) yes
V1 O3 . 1.846(5) yes
Te1 Te1 4_656 3.200(3) yes
Te1 O5 4_656 2.193(5) yes
Te1 O2 4_656 2.710(6) yes
Te1 O3 . 1.934(5) yes
Te1 O4 . 2.025(5) yes
Te1 O5 . 1.895(5) yes
O6 C1 . 1.47(2) yes
O6 H1 . 0.958 no
O6 H2 . 0.979 no
O6 H3 . 0.792 no
N1 C5 5_655 1.481(19) yes
N1 C4 5_655 1.41(2) yes
N1 N1 5_655 0.89(2) yes
N1 C1 . 1.453(18) yes
N1 C4 . 1.49(2) yes
N2 C2 . 1.24(2) yes
N2 C3 . 1.42(2) yes
N2 H7 . 0.955 no
N2 H8 . 0.955 no
N2 H15 . 0.956 no
C1 C2 . 1.48(2) yes
C1 H3 . 0.954 no
C1 H4 . 0.965 no
C2 H5 . 0.962 no
C2 H6 . 0.946 no
C3 C4 . 1.54(2) yes
C3 C5 . 1.18(3) yes
C3 H9 . 0.962 no
C3 H10 . 0.948 no
C3 H16 . 0.943 no
C3 H17 . 0.968 no
C4 C4 5_655 1.52(4) yes
C4 C5 . 1.30(3) yes
C4 H11 . 0.963 no
C4 H12 . 0.953 no
C4 H17 . 1.242 no
C5 H9 . 0.989 no
C5 H13 . 0.955 no
C5 H14 . 0.956 no
H10 H16 . 0.750 no

loop_
_geom_hbond_atom_site_label_D
_geom_hbond_atom_site_label_H
_geom_hbond_atom_site_label_A
_geom_hbond_site_symmetry_A
_geom_hbond_angle_DHA
_geom_hbond_distance_DH
_geom_hbond_distance_HA
_geom_hbond_distance_DA
_geom_hbond_publ_flag
O6 H1 O1 5_645 146 0.96 1.99 2.84(3) yes
O6 H2 O1 6_554 126 0.98 2.04 2.74(3) yes
O6 H3 N1 . 157 0.79 1.99 2.74(3) yes
C2 H6 O1 6_554 158 0.95 2.37 3.26(3) yes
N2 H7 O2 1_545 143 0.96 2.07 2.89(3) yes
N2 H7 O5 . 128 0.96 2.49 3.16(3) yes
N2 H8 O4 6_554 143 0.95 2.32 3.13(3) yes
C3 H10 O2 . 144 0.95 2.54 3.35(3) yes
C5 H14 O1 1_545 163 0.96 2.54 3.46(3) yes
N2 H15 O6 . 149 0.96 2.29 3.15(3) yes
N2 H15 C1 . 125 0.96 1.57 2.26(3) yes
C3 H16 O2 . 140 0.94 2.57 3.35(3) yes
C3 H16 O5 . 136 0.94 2.45 3.20(3) yes
